data_7201631
loop_
_publ_author_name
'Ye, Junwei'
'Liu, Yu'
'Zhao, Yunfeng'
'Mu, Xiaoyue'
'Zhang, Ping'
'Wang, Yue'

_publ_section_title
;
 Porous lanthanide--copper coordination frameworks exhibiting
 reversible single-crystal-to-single-crystal transformation based on
 variable coordination number and geometry
;
_journal_issue 5
_journal_name_full CrystEngComm
_journal_page_first 598
_journal_paper_doi 10.1039/b712280b
_journal_volume 10
_journal_year 2008
_chemical_formula_sum 'C24 H18 Cu La N3 O22'
_chemical_formula_weight 902.86
_chemical_name_systematic
;
?
;
_space_group_IT_number 2
_symmetry_cell_setting triclinic
_symmetry_space_group_name_Hall '-P 1'
_symmetry_space_group_name_H-M 'P -1'
_atom_sites_solution_hydrogens geom
_atom_sites_solution_primary direct
_atom_sites_solution_secondary difmap
_audit_creation_method SHELXL-97
_cell_angle_alpha 108.07(3)
_cell_angle_beta 108.82(3)
_cell_angle_gamma 103.88(3)
_cell_formula_units_Z 2
_cell_length_a 10.845(2)
_cell_length_b 12.041(2)
_cell_length_c 13.634(3)
_cell_measurement_reflns_used 13670
_cell_measurement_temperature 293(2)
_cell_measurement_theta_max 27.48
_cell_measurement_theta_min 3.09
_cell_volume 1483.4(9)
_computing_cell_refinement RAPID-AUTO
_computing_data_collection 'RAPID-AUTO (Rigaku, 1998)'
_computing_data_reduction RAPID-AUTO
_computing_molecular_graphics 'DIAMOND (Brandenburg, 1999) and SHELXP97'
_computing_publication_material SHELXL97
_computing_structure_refinement 'SHELXL97 (Sheldrick, 1997)'
_computing_structure_solution 'SHELXS97 (Sheldrick, 1997)'
_diffrn_ambient_temperature 293(2)
_diffrn_detector_area_resol_mean 10.0
_diffrn_measured_fraction_theta_full 0.988
_diffrn_measured_fraction_theta_max 0.988
_diffrn_measurement_device_type 'Rigaku RAXIS-RAPID'
_diffrn_measurement_method 'Omega scan'
_diffrn_radiation_monochromator graphite
_diffrn_radiation_source 'fine-focus sealed tube'
_diffrn_radiation_type MoK\a
_diffrn_radiation_wavelength 0.71073
_diffrn_reflns_av_R_equivalents 0.0158
_diffrn_reflns_av_sigmaI/netI 0.0208
_diffrn_reflns_limit_h_max 14
_diffrn_reflns_limit_h_min -14
_diffrn_reflns_limit_k_max 13
_diffrn_reflns_limit_k_min -15
_diffrn_reflns_limit_l_max 17
_diffrn_reflns_limit_l_min -17
_diffrn_reflns_number 14644
_diffrn_reflns_theta_full 27.48
_diffrn_reflns_theta_max 27.48
_diffrn_reflns_theta_min 3.09
_diffrn_standards_decay_% 0
_diffrn_standards_interval_count 0
_diffrn_standards_interval_time .
_diffrn_standards_number 0
_exptl_absorpt_coefficient_mu 2.243
_exptl_absorpt_correction_T_max 0.6675
_exptl_absorpt_correction_T_min 0.5384
_exptl_absorpt_correction_type empirical
_exptl_absorpt_process_details
;
Higashi, T. (1995) Progrom for Absorption Correcttion.
Rigaku Corporation, Tokyo, Japan.
;
_exptl_crystal_colour blue
_exptl_crystal_density_diffrn 2.021
_exptl_crystal_density_meas ?
_exptl_crystal_density_method .
_exptl_crystal_description block
_exptl_crystal_F_000 890
_exptl_crystal_size_max 0.31
_exptl_crystal_size_mid 0.28
_exptl_crystal_size_min 0.20
_refine_diff_density_max 0.560
_refine_diff_density_min -0.613
_refine_diff_density_rms 0.129
_refine_ls_extinction_coef 0
_refine_ls_extinction_method none
_refine_ls_goodness_of_fit_ref 1.053
_refine_ls_hydrogen_treatment constr
_refine_ls_matrix_type full
_refine_ls_number_parameters 463
_refine_ls_number_reflns 6724
_refine_ls_number_restraints 0
_refine_ls_restrained_S_all 1.053
_refine_ls_R_factor_all 0.0247
_refine_ls_R_factor_gt 0.0220
_refine_ls_shift/su_max 0.001
_refine_ls_shift/su_mean 0.000
_refine_ls_structure_factor_coef Fsqd
_refine_ls_weighting_details 'calc w=1/[\s^2^(Fo^2^)+(0.0471P)^2^+2.3521P] where P=(Fo^2^+2Fc^2^)/3'
_refine_ls_weighting_scheme calc
_refine_ls_wR_factor_gt 0.0726
_refine_ls_wR_factor_ref 0.0777
_reflns_number_gt 6330
_reflns_number_total 6724
_reflns_threshold_expression >2sigma(I)
_cod_data_source_file b712280b.txt
_cod_data_source_block La-1
_cod_depositor_comments
;
The following automatic conversions were performed:
'_symmetry_cell_setting' value 'Triclinic' changed to 'triclinic'
according to '/home/saulius/struct/CIF-dictionaries/cif_core.dic'
dictionary named 'cif_core.dic' version 2.4.1 from 2010-06-29.

Automatic conversion script
Id: cif_fix_enum 1527 2010-12-29 10:47:43Z saulius 
;
_cod_original_cell_volume 1483.5(5)
_cod_original_sg_symbol_H-M 'P-1 '
_cod_database_code 7201631

loop_
_symmetry_equiv_pos_as_xyz
'x, y, z'
'-x, -y, -z'

loop_
_atom_site_label
_atom_site_type_symbol
_atom_site_fract_x
_atom_site_fract_y
_atom_site_fract_z
_atom_site_U_iso_or_equiv
_atom_site_adp_type
_atom_site_occupancy
_atom_site_symmetry_multiplicity
_atom_site_calc_flag
_atom_site_refinement_flags
_atom_site_disorder_assembly
_atom_site_disorder_group
La1 La 0.338347(15) 0.775158(13) 0.148261(12) 0.01345(6) Uani 1 1 d . . .
Cu1 Cu 0.5000 1.0000 0.5000 0.01647(10) Uani 1 2 d S . .
Cu2 Cu -0.5000 0.5000 0.0000 0.02037(11) Uani 1 2 d S . .
O1 O 0.5542(2) 1.1292(2) 0.44585(18) 0.0248(4) Uani 1 1 d . . .
O2 O 0.5011(2) 0.99505(19) 0.26977(19) 0.0253(4) Uani 1 1 d . . .
O3 O 0.6291(3) 1.1713(2) 0.0136(2) 0.0355(6) Uani 1 1 d . . .
O4 O 0.6819(3) 1.3726(2) 0.05711(19) 0.0302(5) Uani 1 1 d . . .
O5 O 0.6291(3) 1.6307(2) 0.3904(3) 0.0480(7) Uani 1 1 d . . .
O6 O 0.6606(5) 1.5769(3) 0.5289(3) 0.0719(12) Uani 1 1 d . . .
O7 O 0.3106(2) 0.9930(2) 0.43955(19) 0.0269(5) Uani 1 1 d . . .
O8 O 0.2085(2) 0.8297(2) 0.2686(2) 0.0273(5) Uani 1 1 d . . .
O9 O -0.3239(2) 0.6393(2) 0.1212(2) 0.0278(5) Uani 1 1 d . . .
O10 O -0.4320(2) 0.7649(2) 0.1750(2) 0.0308(5) Uani 1 1 d . . .
O11 O -0.1561(3) 1.1895(2) 0.4654(3) 0.0448(7) Uani 1 1 d . . .
O12 O 0.0664(3) 1.2685(3) 0.5294(3) 0.0720(12) Uani 1 1 d . . .
O13 O 0.2780(3) 0.5516(2) 0.1261(2) 0.0283(5) Uani 1 1 d . . .
O14 O 0.4351(2) 0.4665(2) 0.1054(2) 0.0272(5) Uani 1 1 d . . .
O15 O 0.3061(3) 0.0240(2) 0.0055(2) 0.0441(7) Uani 1 1 d . . .
O16 O 0.2168(3) -0.0584(2) 0.1050(2) 0.0372(6) Uani 1 1 d . . .
O17 O -0.0893(3) 0.1591(3) 0.2287(4) 0.0626(10) Uani 1 1 d . . .
O18 O -0.0105(5) 0.3596(4) 0.2924(5) 0.0891(15) Uani 1 1 d . . .
O19 O 0.0786(2) 0.6589(2) 0.0234(2) 0.0326(5) Uani 1 1 d . . .
O20 O 0.4518(3) 0.7719(3) 0.3450(2) 0.0344(5) Uani 1 1 d . . .
O21 O 0.0443(3) 0.4440(2) 0.8535(2) 0.0399(6) Uani 1 1 d . . .
O22 O 0.8261(5) 0.3770(3) 0.6400(3) 0.0663(10) Uani 1 1 d . . .
N1 N 0.6409(3) 1.5554(3) 0.4317(3) 0.0335(6) Uani 1 1 d . . .
N2 N -0.0458(3) 1.1816(3) 0.4685(2) 0.0294(6) Uani 1 1 d . . .
N3 N -0.0086(4) 0.2585(3) 0.2430(3) 0.0435(8) Uani 1 1 d . . .
C1 C 0.5813(3) 1.2134(3) 0.3165(2) 0.0181(5) Uani 1 1 d . . .
C2 C 0.6022(3) 1.1982(3) 0.2186(2) 0.0195(5) Uani 1 1 d . . .
H2 H 0.5923 1.1191 0.1707 0.023 Uiso 1 1 calc R . .
C3 C 0.6378(3) 1.3000(3) 0.1911(2) 0.0198(5) Uani 1 1 d . . .
C4 C 0.6532(3) 1.4193(3) 0.2622(2) 0.0204(5) Uani 1 1 d . . .
H4 H 0.6772 1.4882 0.2451 0.025 Uiso 1 1 calc R . .
C5 C 0.6315(3) 1.4315(3) 0.3586(3) 0.0225(6) Uani 1 1 d . . .
C6 C 0.5959(3) 1.3316(3) 0.3875(2) 0.0223(6) Uani 1 1 d . . .
H6 H 0.5820 1.3435 0.4533 0.027 Uiso 1 1 calc R . .
C7 C 0.5416(3) 1.1037(3) 0.3456(2) 0.0172(5) Uani 1 1 d . . .
C8 C 0.6520(3) 1.2811(3) 0.0819(2) 0.0205(5) Uani 1 1 d . . .
C9 C 0.0707(3) 0.9331(3) 0.3343(2) 0.0176(5) Uani 1 1 d . . .
C10 C -0.0587(3) 0.8356(3) 0.2587(2) 0.0187(5) Uani 1 1 d . . .
H10 H -0.0618 0.7604 0.2097 0.022 Uiso 1 1 calc R . .
C11 C -0.1837(3) 0.8492(3) 0.2555(2) 0.0197(5) Uani 1 1 d . . .
C12 C -0.1800(3) 0.9627(3) 0.3248(3) 0.0205(5) Uani 1 1 d . . .
H12 H -0.2625 0.9737 0.3232 0.025 Uiso 1 1 calc R . .
C13 C -0.0500(3) 1.0597(3) 0.3966(3) 0.0208(6) Uani 1 1 d . . .
C14 C 0.0754(3) 1.0482(3) 0.4046(2) 0.0205(5) Uani 1 1 d . . .
H14 H 0.1607 1.1149 0.4551 0.025 Uiso 1 1 calc R . .
C15 C 0.2073(3) 0.9158(3) 0.3464(3) 0.0193(5) Uani 1 1 d . . .
C16 C -0.3245(3) 0.7431(3) 0.1779(2) 0.0197(5) Uani 1 1 d . . .
C17 C 0.2549(3) 0.3556(3) 0.1365(3) 0.0207(5) Uani 1 1 d . . .
C18 C 0.2781(3) 0.2446(3) 0.0971(3) 0.0239(6) Uani 1 1 d . . .
H18 H 0.3387 0.2407 0.0621 0.029 Uiso 1 1 calc R . .
C19 C 0.2109(3) 0.1398(3) 0.1098(3) 0.0260(6) Uani 1 1 d . . .
C20 C 0.1183(3) 0.1429(3) 0.1593(3) 0.0298(7) Uani 1 1 d . . .
H20 H 0.0732 0.0729 0.1680 0.036 Uiso 1 1 calc R . .
C21 C 0.0943(3) 0.2539(3) 0.1957(3) 0.0285(7) Uani 1 1 d . . .
C22 C 0.1617(3) 0.3602(3) 0.1862(3) 0.0257(6) Uani 1 1 d . . .
H22 H 0.1450 0.4336 0.2127 0.031 Uiso 1 1 calc R . .
C23 C 0.3276(3) 0.4687(3) 0.1219(2) 0.0197(5) Uani 1 1 d . . .
C24 C 0.2431(4) 0.0237(3) 0.0729(3) 0.0281(7) Uani 1 1 d . . .
H15A H 0.3229 -0.0465 -0.0139 0.034 Uiso 1 1 d . . .
H19A H 0.0626 0.5938 -0.0378 0.034 Uiso 1 1 d . . .
H19B H 0.0266 0.6439 0.0588 0.034 Uiso 1 1 d . . .
H20A H 0.5209 0.7537 0.3378 0.034 Uiso 1 1 d . . .
H20B H 0.3789 0.7190 0.3399 0.034 Uiso 1 1 d . . .
H21A H -0.0110 0.4158 0.7790 0.034 Uiso 1 1 d . . .
H22A H 0.8751 0.4418 0.6341 0.034 Uiso 1 1 d . . .
H21B H 0.1184 0.4638 0.8503 0.034 Uiso 1 1 d . . .
H22B H 0.8464 0.3142 0.5789 0.034 Uiso 1 1 d . . .

loop_
_atom_site_aniso_label
_atom_site_aniso_U_11
_atom_site_aniso_U_22
_atom_site_aniso_U_33
_atom_site_aniso_U_23
_atom_site_aniso_U_13
_atom_site_aniso_U_12
La1 0.01351(8) 0.01144(8) 0.01668(8) 0.00557(6) 0.00759(6) 0.00572(6)
Cu1 0.0114(2) 0.0246(2) 0.0170(2) 0.01242(19) 0.00636(17) 0.00727(18)
Cu2 0.0162(2) 0.0145(2) 0.0249(2) 0.00262(19) 0.01143(19) 0.00083(18)
O1 0.0313(11) 0.0230(10) 0.0245(10) 0.0127(9) 0.0156(9) 0.0089(9)
O2 0.0308(11) 0.0144(10) 0.0266(11) 0.0057(9) 0.0137(9) 0.0041(8)
O3 0.0681(18) 0.0282(12) 0.0310(12) 0.0185(10) 0.0324(13) 0.0281(12)
O4 0.0473(14) 0.0199(11) 0.0268(11) 0.0118(9) 0.0218(11) 0.0075(10)
O5 0.0631(19) 0.0247(13) 0.0592(18) 0.0184(13) 0.0223(15) 0.0259(13)
O6 0.142(4) 0.0363(16) 0.0441(18) 0.0078(14) 0.056(2) 0.035(2)
O7 0.0137(10) 0.0334(12) 0.0289(11) 0.0091(10) 0.0059(8) 0.0111(9)
O8 0.0205(10) 0.0331(12) 0.0346(12) 0.0118(10) 0.0181(9) 0.0151(9)
O9 0.0174(10) 0.0163(10) 0.0364(12) -0.0026(9) 0.0119(9) 0.0027(8)
O10 0.0138(10) 0.0222(11) 0.0450(13) 0.0043(10) 0.0091(9) 0.0063(8)
O11 0.0272(13) 0.0318(13) 0.0606(18) -0.0022(12) 0.0202(13) 0.0141(11)
O12 0.0266(14) 0.0326(15) 0.096(3) -0.0270(16) 0.0165(16) -0.0013(12)
O13 0.0350(12) 0.0196(10) 0.0404(13) 0.0170(10) 0.0212(11) 0.0137(9)
O14 0.0251(11) 0.0301(12) 0.0381(12) 0.0215(10) 0.0188(10) 0.0125(9)
O15 0.080(2) 0.0269(13) 0.0504(16) 0.0239(12) 0.0407(16) 0.0329(14)
O16 0.0441(15) 0.0253(12) 0.0581(16) 0.0277(12) 0.0263(13) 0.0194(11)
O17 0.0476(18) 0.070(2) 0.102(3) 0.060(2) 0.0487(19) 0.0193(16)
O18 0.115(3) 0.063(2) 0.162(4) 0.058(3) 0.120(4) 0.052(2)
O19 0.0210(11) 0.0275(12) 0.0354(12) 0.0053(10) 0.0055(9) 0.0063(9)
O20 0.0427(14) 0.0443(14) 0.0270(11) 0.0197(11) 0.0169(11) 0.0251(12)
O21 0.0315(13) 0.0301(13) 0.0434(14) 0.0054(11) 0.0126(11) 0.0061(11)
O22 0.110(3) 0.0468(18) 0.0433(17) 0.0131(15) 0.0332(19) 0.038(2)
N1 0.0412(17) 0.0211(13) 0.0371(16) 0.0075(12) 0.0201(13) 0.0118(12)
N2 0.0216(13) 0.0221(13) 0.0347(14) 0.0012(11) 0.0112(11) 0.0079(11)
N3 0.0404(18) 0.050(2) 0.069(2) 0.0412(19) 0.0367(18) 0.0232(16)
C1 0.0213(13) 0.0141(12) 0.0198(13) 0.0084(11) 0.0092(11) 0.0063(10)
C2 0.0246(14) 0.0155(12) 0.0210(13) 0.0079(11) 0.0115(11) 0.0092(11)
C3 0.0221(13) 0.0210(14) 0.0211(13) 0.0101(11) 0.0118(11) 0.0106(11)
C4 0.0211(13) 0.0183(13) 0.0245(14) 0.0113(11) 0.0092(11) 0.0094(11)
C5 0.0264(15) 0.0166(13) 0.0247(14) 0.0069(11) 0.0114(12) 0.0101(11)
C6 0.0288(15) 0.0224(14) 0.0187(13) 0.0080(11) 0.0133(12) 0.0114(12)
C7 0.0156(12) 0.0168(13) 0.0212(13) 0.0084(11) 0.0090(10) 0.0072(10)
C8 0.0254(14) 0.0226(14) 0.0217(13) 0.0112(12) 0.0147(11) 0.0136(12)
C9 0.0145(12) 0.0173(13) 0.0205(12) 0.0057(11) 0.0085(10) 0.0070(10)
C10 0.0146(12) 0.0157(12) 0.0213(13) 0.0030(11) 0.0069(10) 0.0060(10)
C11 0.0132(12) 0.0186(13) 0.0244(13) 0.0075(11) 0.0070(11) 0.0050(10)
C12 0.0153(12) 0.0168(13) 0.0274(14) 0.0048(11) 0.0099(11) 0.0077(11)
C13 0.0183(13) 0.0137(12) 0.0256(14) 0.0030(11) 0.0087(11) 0.0064(11)
C14 0.0137(12) 0.0174(13) 0.0216(13) 0.0022(11) 0.0048(10) 0.0034(10)
C15 0.0131(12) 0.0253(14) 0.0268(14) 0.0160(12) 0.0114(11) 0.0087(11)
C16 0.0138(12) 0.0194(13) 0.0242(13) 0.0077(11) 0.0087(11) 0.0046(10)
C17 0.0204(13) 0.0189(13) 0.0267(14) 0.0125(12) 0.0109(11) 0.0085(11)
C18 0.0235(14) 0.0208(14) 0.0307(15) 0.0143(13) 0.0117(12) 0.0091(12)
C19 0.0277(15) 0.0138(13) 0.0335(16) 0.0125(12) 0.0082(13) 0.0070(12)
C20 0.0277(16) 0.0263(16) 0.0422(18) 0.0232(15) 0.0148(14) 0.0097(13)
C21 0.0266(15) 0.0327(17) 0.0404(18) 0.0239(15) 0.0206(14) 0.0143(13)
C22 0.0314(16) 0.0216(14) 0.0342(16) 0.0162(13) 0.0182(13) 0.0146(13)
C23 0.0201(13) 0.0179(13) 0.0220(13) 0.0109(11) 0.0083(11) 0.0061(11)
C24 0.0300(16) 0.0188(14) 0.0307(16) 0.0103(13) 0.0074(13) 0.0094(12)

loop_
_atom_type_symbol
_atom_type_description
_atom_type_scat_dispersion_real
_atom_type_scat_dispersion_imag
_atom_type_scat_source
C C 0.0033 0.0016 'International Tables Vol C Tables 4.2.6.8 and 6.1.1.4'
H H 0.0000 0.0000 'International Tables Vol C Tables 4.2.6.8 and 6.1.1.4'
N N 0.0061 0.0033 'International Tables Vol C Tables 4.2.6.8 and 6.1.1.4'
O O 0.0106 0.0060 'International Tables Vol C Tables 4.2.6.8 and 6.1.1.4'
Cu Cu 0.3201 1.2651 'International Tables Vol C Tables 4.2.6.8 and 6.1.1.4'
La La -0.2871 2.4523 'International Tables Vol C Tables 4.2.6.8 and 6.1.1.4'

loop_
_geom_angle_atom_site_label_1
_geom_angle_atom_site_label_2
_geom_angle_atom_site_label_3
_geom_angle
_geom_angle_site_symmetry_1
_geom_angle_site_symmetry_3
_geom_angle_publ_flag
O10 La1 O2 76.77(8) 1_655 . ?
O10 La1 O13 82.55(8) 1_655 . ?
O2 La1 O13 145.57(8) . . ?
O10 La1 O19 143.34(8) 1_655 . ?
O2 La1 O19 137.13(8) . . ?
O13 La1 O19 72.47(9) . . ?
O10 La1 O8 138.23(8) 1_655 . ?
O2 La1 O8 83.31(8) . . ?
O13 La1 O8 94.60(8) . . ?
O19 La1 O8 71.62(8) . . ?
O10 La1 O20 72.32(9) 1_655 . ?
O2 La1 O20 77.42(9) . . ?
O13 La1 O20 70.15(9) . . ?
O19 La1 O20 120.88(9) . . ?
O8 La1 O20 67.66(8) . . ?
O10 La1 O3 79.06(9) 1_655 2_675 ?
O2 La1 O3 83.43(9) . 2_675 ?
O13 La1 O3 119.40(8) . 2_675 ?
O19 La1 O3 90.12(9) . 2_675 ?
O8 La1 O3 134.81(8) . 2_675 ?
O20 La1 O3 148.44(9) . 2_675 ?
O10 La1 O4 71.70(9) 1_655 2_675 ?
O2 La1 O4 126.01(8) . 2_675 ?
O13 La1 O4 70.79(8) . 2_675 ?
O19 La1 O4 74.91(9) . 2_675 ?
O8 La1 O4 146.22(8) . 2_675 ?
O20 La1 O4 129.28(8) . 2_675 ?
O3 La1 O4 48.61(7) 2_675 2_675 ?
O10 La1 O16 133.21(8) 1_655 1_565 ?
O2 La1 O16 68.43(8) . 1_565 ?
O13 La1 O16 142.00(8) . 1_565 ?
O19 La1 O16 70.04(8) . 1_565 ?
O8 La1 O16 67.89(8) . 1_565 ?
O20 La1 O16 126.00(9) . 1_565 ?
O3 La1 O16 67.05(8) 2_675 1_565 ?
O4 La1 O16 104.69(8) 2_675 1_565 ?
O10 La1 C8 73.75(9) 1_655 2_675 ?
O2 La1 C8 105.00(8) . 2_675 ?
O13 La1 C8 95.05(8) . 2_675 ?
O19 La1 C8 82.03(9) . 2_675 ?
O8 La1 C8 147.63(8) . 2_675 ?
O20 La1 C8 144.37(8) . 2_675 ?
O3 La1 C8 24.35(8) 2_675 2_675 ?
O4 La1 C8 24.26(7) 2_675 2_675 ?
O16 La1 C8 85.87(8) 1_565 2_675 ?
O7 Cu1 O7 180.000(1) . 2_676 ?
O7 Cu1 O1 88.59(10) . . ?
O7 Cu1 O1 91.41(10) 2_676 . ?
O7 Cu1 O1 91.41(10) . 2_676 ?
O7 Cu1 O1 88.59(10) 2_676 2_676 ?
O1 Cu1 O1 180.000(1) . 2_676 ?
O14 Cu2 O14 180.00(15) 1_455 2_565 ?
O14 Cu2 O9 93.51(10) 1_455 . ?
O14 Cu2 O9 86.49(10) 2_565 . ?
O14 Cu2 O9 86.49(10) 1_455 2_465 ?
O14 Cu2 O9 93.51(10) 2_565 2_465 ?
O9 Cu2 O9 180.0 . 2_465 ?
C7 O1 Cu1 123.41(19) . . ?
C7 O2 La1 154.67(19) . . ?
C8 O3 La1 98.39(18) . 2_675 ?
C8 O4 La1 92.54(18) . 2_675 ?
C15 O7 Cu1 129.5(2) . . ?
C15 O8 La1 144.2(2) . . ?
C16 O9 Cu2 121.06(19) . . ?
C16 O10 La1 171.5(2) . 1_455 ?
C23 O13 La1 141.9(2) . . ?
C23 O14 Cu2 133.0(2) . 1_655 ?
C24 O15 H15A 108.7 . . ?
C24 O16 La1 135.0(2) . 1_545 ?
La1 O19 H19A 110.8 . . ?
La1 O19 H19B 115.6 . . ?
H19A O19 H19B 115.4 . . ?
La1 O20 H20A 98.1 . . ?
La1 O20 H20B 97.5 . . ?
H20A O20 H20B 123.6 . . ?
H21A O21 H21B 97.4 . . ?
H22A O22 H22B 91.2 . . ?
O6 N1 O5 123.6(3) . . ?
O6 N1 C5 118.3(3) . . ?
O5 N1 C5 118.1(3) . . ?
O12 N2 O11 122.7(3) . . ?
O12 N2 C13 119.4(3) . . ?
O11 N2 C13 117.9(3) . . ?
O18 N3 O17 123.6(4) . . ?
O18 N3 C21 118.6(3) . . ?
O17 N3 C21 117.8(4) . . ?
C6 C1 C2 119.4(3) . . ?
C6 C1 C7 119.7(2) . . ?
C2 C1 C7 120.9(2) . . ?
C1 C2 C3 120.9(3) . . ?
C1 C2 H2 119.6 . . ?
C3 C2 H2 119.6 . . ?
C2 C3 C4 120.2(3) . . ?
C2 C3 C8 120.4(3) . . ?
C4 C3 C8 119.3(3) . . ?
C5 C4 C3 117.6(3) . . ?
C5 C4 H4 121.2 . . ?
C3 C4 H4 121.2 . . ?
C4 C5 C6 123.2(3) . . ?
C4 C5 N1 118.3(3) . . ?
C6 C5 N1 118.5(3) . . ?
C5 C6 C1 118.8(3) . . ?
C5 C6 H6 120.6 . . ?
C1 C6 H6 120.6 . . ?
O2 C7 O1 125.2(3) . . ?
O2 C7 C1 118.1(2) . . ?
O1 C7 C1 116.7(2) . . ?
O4 C8 O3 120.5(3) . . ?
O4 C8 C3 120.0(3) . . ?
O3 C8 C3 119.5(3) . . ?
O4 C8 La1 63.20(16) . 2_675 ?
O3 C8 La1 57.26(15) . 2_675 ?
C3 C8 La1 175.8(2) . 2_675 ?
C10 C9 C14 119.7(2) . . ?
C10 C9 C15 121.5(2) . . ?
C14 C9 C15 118.8(3) . . ?
C9 C10 C11 120.9(3) . . ?
C9 C10 H10 119.5 . . ?
C11 C10 H10 119.5 . . ?
C12 C11 C10 119.7(3) . . ?
C12 C11 C16 118.5(2) . . ?
C10 C11 C16 121.8(3) . . ?
C11 C12 C13 118.2(3) . . ?
C11 C12 H12 120.9 . . ?
C13 C12 H12 120.9 . . ?
C14 C13 C12 123.5(3) . . ?
C14 C13 N2 118.1(3) . . ?
C12 C13 N2 118.4(3) . . ?
C13 C14 C9 117.9(3) . . ?
C13 C14 H14 121.1 . . ?
C9 C14 H14 121.1 . . ?
O8 C15 O7 126.6(3) . . ?
O8 C15 C9 119.5(3) . . ?
O7 C15 C9 113.9(3) . . ?
O10 C16 O9 125.2(3) . . ?
O10 C16 C11 117.9(3) . . ?
O9 C16 C11 116.9(2) . . ?
C22 C17 C18 119.7(3) . . ?
C22 C17 C23 120.3(3) . . ?
C18 C17 C23 119.9(3) . . ?
C19 C18 C17 120.2(3) . . ?
C19 C18 H18 119.9 . . ?
C17 C18 H18 119.9 . . ?
C20 C19 C18 120.8(3) . . ?
C20 C19 C24 119.7(3) . . ?
C18 C19 C24 119.5(3) . . ?
C19 C20 C21 118.0(3) . . ?
C19 C20 H20 121.0 . . ?
C21 C20 H20 121.0 . . ?
C22 C21 C20 122.5(3) . . ?
C22 C21 N3 118.0(3) . . ?
C20 C21 N3 119.5(3) . . ?
C21 C22 C17 118.8(3) . . ?
C21 C22 H22 120.6 . . ?
C17 C22 H22 120.6 . . ?
O13 C23 O14 127.0(3) . . ?
O13 C23 C17 118.9(3) . . ?
O14 C23 C17 114.1(2) . . ?
O16 C24 O15 124.7(3) . . ?
O16 C24 C19 123.1(3) . . ?
O15 C24 C19 112.2(3) . . ?

loop_
_geom_bond_atom_site_label_1
_geom_bond_atom_site_label_2
_geom_bond_distance
_geom_bond_site_symmetry_2
_geom_bond_publ_flag
La1 O10 2.437(2) 1_655 ?
La1 O2 2.454(3) . ?
La1 O13 2.508(2) . ?
La1 O19 2.516(3) . ?
La1 O8 2.524(2) . ?
La1 O20 2.583(2) . ?
La1 O3 2.585(2) 2_675 ?
La1 O4 2.717(2) 2_675 ?
La1 O16 2.758(2) 1_565 ?
La1 C8 3.040(3) 2_675 ?
Cu1 O7 1.920(2) . ?
Cu1 O7 1.920(2) 2_676 ?
Cu1 O1 1.966(2) . ?
Cu1 O1 1.966(2) 2_676 ?
Cu2 O14 1.897(2) 1_455 ?
Cu2 O14 1.897(2) 2_565 ?
Cu2 O9 1.975(2) . ?
Cu2 O9 1.975(2) 2_465 ?
O1 C7 1.257(3) . ?
O2 C7 1.251(4) . ?
O3 C8 1.267(4) . ?
O3 La1 2.585(2) 2_675 ?
O4 C8 1.251(4) . ?
O4 La1 2.717(2) 2_675 ?
O5 N1 1.217(4) . ?
O6 N1 1.204(4) . ?
O7 C15 1.258(4) . ?
O8 C15 1.238(4) . ?
O9 C16 1.252(4) . ?
O10 C16 1.247(3) . ?
O10 La1 2.437(2) 1_455 ?
O11 N2 1.211(4) . ?
O12 N2 1.210(4) . ?
O13 C23 1.237(4) . ?
O14 C23 1.262(4) . ?
O14 Cu2 1.897(2) 1_655 ?
O15 C24 1.311(4) . ?
O15 H15A 0.8883 . ?
O16 C24 1.210(4) . ?
O16 La1 2.758(2) 1_545 ?
O17 N3 1.216(4) . ?
O18 N3 1.203(5) . ?
O19 H19A 0.8815 . ?
O19 H19B 0.8738 . ?
O20 H20A 0.8560 . ?
O20 H20B 0.8554 . ?
O21 H21A 0.8964 . ?
O21 H21B 0.8010 . ?
O22 H22A 0.8747 . ?
O22 H22B 1.0588 . ?
N1 C5 1.472(4) . ?
N2 C13 1.470(4) . ?
N3 C21 1.463(4) . ?
C1 C6 1.388(4) . ?
C1 C2 1.390(4) . ?
C1 C7 1.500(4) . ?
C2 C3 1.393(4) . ?
C2 H2 0.9300 . ?
C3 C4 1.396(4) . ?
C3 C8 1.499(4) . ?
C4 C5 1.379(4) . ?
C4 H4 0.9300 . ?
C5 C6 1.386(4) . ?
C6 H6 0.9300 . ?
C8 La1 3.040(3) 2_675 ?
C9 C10 1.391(4) . ?
C9 C14 1.398(4) . ?
C9 C15 1.510(4) . ?
C10 C11 1.392(4) . ?
C10 H10 0.9300 . ?
C11 C12 1.382(4) . ?
C11 C16 1.506(4) . ?
C12 C13 1.387(4) . ?
C12 H12 0.9300 . ?
C13 C14 1.372(4) . ?
C14 H14 0.9300 . ?
C17 C22 1.389(4) . ?
C17 C18 1.393(4) . ?
C17 C23 1.507(4) . ?
C18 C19 1.389(4) . ?
C18 H18 0.9300 . ?
C19 C20 1.380(5) . ?
C19 C24 1.497(4) . ?
C20 C21 1.392(5) . ?
C20 H20 0.9300 . ?
C21 C22 1.379(4) . ?
C22 H22 0.9300 . ?

loop_
_geom_hbond_atom_site_label_D
_geom_hbond_atom_site_label_H
_geom_hbond_atom_site_label_A
_geom_hbond_distance_DH
_geom_hbond_distance_HA
_geom_hbond_distance_DA
_geom_hbond_angle_DHA
_geom_hbond_site_symmetry_A
O21 H21A O22 0.90 1.96 2.813(5) 159.4 1_455
O21 H21B O4 0.80 2.19 2.834(4) 137.1 2_676
O20 H20A O5 0.86 2.24 2.903(4) 133.8 1_545
O19 H19B O21 0.87 2.03 2.841(4) 153.5 2_566
O19 H19A O21 0.88 1.86 2.732(4) 168.7 1_554
O22 H22A O18 0.87 2.18 2.978(6) 151.0 2_666
O22 H22B O11 1.06 1.78 2.824(4) 168.4 1_645
O22 H22B N2 1.06 2.59 3.632(4) 166.6 1_645
C12 H12 O2 0.93 2.53 3.440(4) 166.2 1_455
C4 H4 O14 0.93 2.59 2.936(4) 102.3 1_565
C10 H10 O21 0.93 2.42 3.304(4) 159.1 2_566
O15 H15A O3 0.89 1.70 2.573(3) 164.9 2_665
O20 H20B O22 0.86 2.39 3.220(5) 164.1 2_666
O20 H20A O10 0.86 2.47 2.964(4) 117.6 1_655
O20 H20B O13 0.86 2.65 2.926(4) 100.6 .
